data_2242836
loop_
_publ_author_name
'Wellm, Carsten'
'N\"ather, Christian'

_publ_section_title
;
 Crystal structure of
 bis(4-benzoylpyridine-\k<i>N</i>)bis(methanol-\k<i>O</i>)bis(thiocyanato-\k<i>N</i>)nickel(II)
 methanol monosolvate
;
_journal_coeditor_code WM5485
_journal_issue 2
_journal_name_full 'Acta Crystallographica Section E'
_journal_page_first 299
_journal_page_last 303
_journal_paper_doi 10.1107/S2056989019001555
_journal_volume 75
_journal_year 2019
_chemical_formula_iupac '[Ni (N C S)2 (C12 H9 N O)2 (C H4 O)2], C H4 O'
_chemical_formula_moiety 'C28 H26 N4 Ni O4 S2, C H4 O'
_chemical_formula_sum 'C29 H30 N4 Ni O5 S2'
_chemical_formula_weight 637.40
_chemical_name_systematic
'Bis(4-benzoylpyridine-\k<i>N</i>)bis(methanol-\k<i>O</i>)bis(thiocyanato-\k<i>N</i>)nickel(II) methanol monosolvate'
_space_group_crystal_system monoclinic
_space_group_IT_number 14
_space_group_name_Hall '-P 2yn'
_space_group_name_H-M_alt 'P 1 21/n 1'
_symmetry_space_group_name_Hall '-P 2yn'
_symmetry_space_group_name_H-M 'P 1 21/n 1'
_atom_sites_solution_hydrogens mixed
_audit_creation_method SHELXL-2014/7
_cell_angle_alpha 90
_cell_angle_beta 94.021(4)
_cell_angle_gamma 90
_cell_formula_units_Z 4
_cell_length_a 12.0588(6)
_cell_length_b 7.5515(3)
_cell_length_c 33.0408(16)
_cell_measurement_reflns_used 17675
_cell_measurement_temperature 200(2)
_cell_measurement_theta_max 24.10
_cell_measurement_theta_min 1.24
_cell_volume 3001.4(2)
_computing_cell_refinement
;
X-AREA (Stoe, 2008)
;
_computing_data_collection
;
X-AREA (Stoe, 2008)
;
_computing_data_reduction
;
X-AREA (Stoe, 2008)
;
_computing_molecular_graphics
;
XP in SHELXTL (Sheldrick, 2008) and DIAMOND (Brandenburg, 1999)
;
_computing_publication_material
;
publCIF (Westrip, 2010)
;
_computing_structure_refinement
;
SHELXL-2014/7 (Sheldrick, 2015)
;
_computing_structure_solution
;
SHELXS-97 (Sheldrick, 2008)
;
_diffrn_ambient_temperature 200(2)
_diffrn_measured_fraction_theta_full 0.989
_diffrn_measured_fraction_theta_max 0.989
_diffrn_measurement_device_type 'Stoe IPDS-2'
_diffrn_measurement_method 'Omega scans'
_diffrn_radiation_type MoK\a
_diffrn_radiation_wavelength 0.71073
_diffrn_reflns_av_R_equivalents 0.0355
_diffrn_reflns_av_unetI/netI 0.0259
_diffrn_reflns_limit_h_max 13
_diffrn_reflns_limit_h_min -13
_diffrn_reflns_limit_k_max 8
_diffrn_reflns_limit_k_min -8
_diffrn_reflns_limit_l_max 37
_diffrn_reflns_limit_l_min -37
_diffrn_reflns_number 17675
_diffrn_reflns_theta_full 24.099
_diffrn_reflns_theta_max 24.099
_diffrn_reflns_theta_min 1.236
_exptl_absorpt_coefficient_mu 0.830
_exptl_absorpt_correction_T_max 0.8752
_exptl_absorpt_correction_T_min 0.6383
_exptl_absorpt_correction_type numerical
_exptl_absorpt_process_details
;
(<i>X-SHAPE</i> and <i>X-RED32</i>; Stoe, 2008)
;
_exptl_crystal_colour green
_exptl_crystal_density_diffrn 1.411
_exptl_crystal_description block
_exptl_crystal_F_000 1328
_exptl_crystal_size_max 0.25
_exptl_crystal_size_mid 0.15
_exptl_crystal_size_min 0.08
_refine_diff_density_max 0.458
_refine_diff_density_min -0.260
_refine_ls_extinction_method none
_refine_ls_goodness_of_fit_ref 1.095
_refine_ls_hydrogen_treatment constr
_refine_ls_matrix_type full
_refine_ls_number_parameters 371
_refine_ls_number_reflns 4726
_refine_ls_number_restraints 0
_refine_ls_restrained_S_all 1.095
_refine_ls_R_factor_all 0.0522
_refine_ls_R_factor_gt 0.0412
_refine_ls_shift/su_max 0.001
_refine_ls_shift/su_mean 0.000
_refine_ls_structure_factor_coef Fsqd
_refine_ls_weighting_details 'w=1/[\s^2^(Fo^2^)+(0.0571P)^2^+0.7722P] where P=(Fo^2^+2Fc^2^)/3'
_refine_ls_weighting_scheme calc
_refine_ls_wR_factor_gt 0.0995
_refine_ls_wR_factor_ref 0.1045
_reflns_number_gt 4004
_reflns_number_total 4726
_reflns_threshold_expression 'I > 2\s(I)'
_cod_data_source_file wm5485sup1.cif
_cod_data_source_block I
_cod_database_code 2242836
_shelx_space_group_comment
;
The symmetry employed for this shelxl refinement is uniquely defined
by the following loop, which should always be used as a source of
symmetry information in preference to the above space-group names.
They are only intended as comments.
;

loop_
_space_group_symop_operation_xyz
'x, y, z'
'-x+1/2, y+1/2, -z+1/2'
'-x, -y, -z'
'x-1/2, -y-1/2, z-1/2'

loop_
_atom_site_type_symbol
_atom_site_label
_atom_site_fract_x
_atom_site_fract_y
_atom_site_fract_z
_atom_site_U_iso_or_equiv
_atom_site_adp_type
_atom_site_calc_flag
_atom_site_occupancy
Ni Ni1 0.58556(3) 0.48583(5) 0.16271(2) 0.04735(13) Uani d 1
N N1 0.5502(2) 0.3421(3) 0.21226(7) 0.0550(6) Uani d 1
C C1 0.5445(2) 0.2585(4) 0.24141(9) 0.0488(7) Uani d 1
S S1 0.53684(8) 0.13868(12) 0.28229(2) 0.0659(2) Uani d 1
N N2 0.6201(2) 0.6432(3) 0.11620(8) 0.0584(6) Uani d 1
C C2 0.6290(2) 0.7419(4) 0.08932(8) 0.0488(6) Uani d 1
S S2 0.64295(7) 0.87918(12) 0.05253(2) 0.0638(2) Uani d 1
N N11 0.7197(2) 0.3188(3) 0.15150(7) 0.0487(5) Uani d 1
C C11 0.7138(3) 0.1421(4) 0.15605(9) 0.0528(7) Uani d 1
H H11 0.6443 0.0913 0.1614 0.063 Uiso calc 1
C C12 0.8037(3) 0.0310(4) 0.15339(9) 0.0545(7) Uani d 1
H H12 0.7950 -0.0936 0.1556 0.065 Uiso calc 1
C C13 0.9062(2) 0.1032(4) 0.14754(8) 0.0516(7) Uani d 1
C C14 0.9127(3) 0.2864(4) 0.14232(9) 0.0534(7) Uani d 1
H H14 0.9819 0.3406 0.1378 0.064 Uiso calc 1
C C15 0.8191(3) 0.3869(4) 0.14378(8) 0.0524(7) Uani d 1
H H15 0.8244 0.5107 0.1391 0.063 Uiso calc 1
C C16 1.0109(3) -0.0051(4) 0.14785(9) 0.0543(7) Uani d 1
C C17 1.0192(3) -0.1532(4) 0.11893(9) 0.0538(7) Uani d 1
C C18 1.1107(3) -0.2650(5) 0.12354(11) 0.0645(8) Uani d 1
H H18 1.1639 -0.2506 0.1459 0.077 Uiso calc 1
C C19 1.1240(3) -0.3976(5) 0.09531(12) 0.0723(10) Uani d 1
H H19 1.1861 -0.4751 0.0985 0.087 Uiso calc 1
C C20 1.0476(3) -0.4176(4) 0.06269(11) 0.0689(9) Uani d 1
H H20 1.0577 -0.5080 0.0433 0.083 Uiso calc 1
C C21 0.9566(3) -0.3071(4) 0.05800(10) 0.0638(8) Uani d 1
H H21 0.9038 -0.3216 0.0355 0.077 Uiso calc 1
C C22 0.9424(3) -0.1748(4) 0.08619(9) 0.0555(7) Uani d 1
H H22 0.8797 -0.0986 0.0830 0.067 Uiso calc 1
O O11 1.08903(18) 0.0371(3) 0.17175(7) 0.0681(6) Uani d 1
N N31 0.4723(2) 0.3367(3) 0.12595(7) 0.0496(6) Uani d 1
C C31 0.4886(3) 0.2922(4) 0.08771(9) 0.0536(7) Uani d 1
H H31 0.5575 0.3230 0.0773 0.064 Uiso calc 1
C C32 0.4118(3) 0.2047(4) 0.06254(9) 0.0553(7) Uani d 1
H H32 0.4283 0.1743 0.0357 0.066 Uiso calc 1
C C33 0.3094(2) 0.1610(4) 0.07678(9) 0.0510(7) Uani d 1
C C34 0.2925(3) 0.2062(4) 0.11660(9) 0.0541(7) Uani d 1
H H34 0.2241 0.1780 0.1277 0.065 Uiso calc 1
C C35 0.3740(3) 0.2911(4) 0.13971(9) 0.0534(7) Uani d 1
H H35 0.3608 0.3194 0.1670 0.064 Uiso calc 1
C C36 0.2167(3) 0.0776(4) 0.05069(9) 0.0556(7) Uani d 1
C C37 0.2378(3) -0.0814(4) 0.02630(9) 0.0529(7) Uani d 1
C C38 0.1594(3) -0.1303(5) -0.00466(9) 0.0626(8) Uani d 1
H H38 0.0944 -0.0608 -0.0100 0.075 Uiso calc 1
C C39 0.1759(4) -0.2788(5) -0.02748(11) 0.0747(10) Uani d 1
H H39 0.1228 -0.3105 -0.0488 0.090 Uiso calc 1
C C40 0.2696(4) -0.3824(5) -0.01951(12) 0.0828(12) Uani d 1
H H40 0.2800 -0.4858 -0.0352 0.099 Uiso calc 1
C C41 0.3480(3) -0.3361(5) 0.01117(12) 0.0758(10) Uani d 1
H H41 0.4120 -0.4077 0.0167 0.091 Uiso calc 1
C C42 0.3325(3) -0.1839(4) 0.03387(10) 0.0596(8) Uani d 1
H H42 0.3869 -0.1501 0.0546 0.071 Uiso calc 1
O O31 0.1247(2) 0.1446(3) 0.05102(8) 0.0762(7) Uani d 1
O O1 0.45471(18) 0.6547(3) 0.17699(6) 0.0590(5) Uani d 1
H H1 0.4265 0.6291 0.1988 0.089 Uiso d 1
C C3 0.4305(3) 0.8282(5) 0.16255(13) 0.0801(11) Uani d 1
H H3A 0.3642 0.8727 0.1747 0.120 Uiso calc 1
H H3B 0.4937 0.9062 0.1700 0.120 Uiso calc 1
H H3C 0.4171 0.8256 0.1330 0.120 Uiso calc 1
O O2 0.69448(18) 0.6461(3) 0.20203(6) 0.0604(5) Uani d 1
H H2 0.7622 0.6195 0.2026 0.091 Uiso d 1
C C4 0.6653(3) 0.7267(6) 0.23878(12) 0.0854(12) Uani d 1
H H4A 0.7293 0.7924 0.2510 0.128 Uiso calc 1
H H4B 0.6030 0.8082 0.2330 0.128 Uiso calc 1
H H4C 0.6437 0.6349 0.2577 0.128 Uiso calc 1
O O3 0.3644(2) 0.6458(4) 0.24757(8) 0.0844(8) Uani d 1
H H3 0.3838 0.5988 0.2700 0.127 Uiso d 1
C C5 0.2807(4) 0.7704(7) 0.25548(14) 0.1051(15) Uani d 1
H H5A 0.2179 0.7090 0.2666 0.158 Uiso calc 1
H H5B 0.2553 0.8303 0.2302 0.158 Uiso calc 1
H H5C 0.3109 0.8580 0.2752 0.158 Uiso calc 1

loop_
_atom_site_aniso_label
_atom_site_aniso_U_11
_atom_site_aniso_U_22
_atom_site_aniso_U_33
_atom_site_aniso_U_12
_atom_site_aniso_U_13
_atom_site_aniso_U_23
Ni1 0.0524(2) 0.0467(2) 0.0431(2) -0.00002(16) 0.00477(15) 0.00073(15)
N1 0.0544(15) 0.0607(15) 0.0499(13) 0.0041(12) 0.0036(11) 0.0030(12)
C1 0.0465(16) 0.0523(16) 0.0477(15) 0.0025(13) 0.0045(12) -0.0028(13)
S1 0.0660(5) 0.0740(5) 0.0582(4) 0.0013(4) 0.0086(4) 0.0192(4)
N2 0.0653(17) 0.0552(15) 0.0551(14) -0.0033(12) 0.0074(12) -0.0009(12)
C2 0.0482(16) 0.0511(16) 0.0471(15) -0.0007(13) 0.0036(13) -0.0006(13)
S2 0.0660(5) 0.0682(5) 0.0574(4) -0.0027(4) 0.0056(4) 0.0168(4)
N11 0.0527(14) 0.0484(13) 0.0454(12) -0.0049(11) 0.0066(11) -0.0028(10)
C11 0.0473(16) 0.0508(17) 0.0609(17) -0.0061(13) 0.0089(14) -0.0011(13)
C12 0.0552(18) 0.0482(16) 0.0607(17) -0.0008(14) 0.0076(14) -0.0016(13)
C13 0.0521(17) 0.0562(17) 0.0468(14) -0.0021(14) 0.0064(13) -0.0059(13)
C14 0.0509(17) 0.0540(17) 0.0566(16) -0.0069(14) 0.0129(14) -0.0041(13)
C15 0.0595(18) 0.0475(15) 0.0508(15) -0.0096(14) 0.0091(14) -0.0030(12)
C16 0.0503(17) 0.0591(18) 0.0542(16) -0.0020(14) 0.0084(14) 0.0003(14)
C17 0.0517(17) 0.0541(17) 0.0568(17) -0.0014(14) 0.0114(14) 0.0025(13)
C18 0.0559(19) 0.065(2) 0.074(2) 0.0064(16) 0.0109(16) 0.0085(16)
C19 0.074(2) 0.0584(19) 0.087(2) 0.0152(17) 0.029(2) 0.0090(18)
C20 0.082(2) 0.0527(18) 0.075(2) 0.0000(17) 0.028(2) -0.0030(16)
C21 0.072(2) 0.0563(18) 0.0642(19) -0.0028(17) 0.0143(16) -0.0047(15)
C22 0.0573(18) 0.0527(17) 0.0571(16) 0.0004(14) 0.0092(14) -0.0001(13)
O11 0.0538(13) 0.0825(16) 0.0674(13) -0.0034(11) 0.0007(12) -0.0082(12)
N31 0.0513(14) 0.0516(13) 0.0464(12) 0.0024(11) 0.0056(11) 0.0013(10)
C31 0.0535(17) 0.0590(17) 0.0492(15) -0.0048(14) 0.0096(13) -0.0017(13)
C32 0.0594(19) 0.0586(17) 0.0481(15) -0.0037(15) 0.0053(14) -0.0052(13)
C33 0.0511(17) 0.0450(15) 0.0566(16) 0.0026(13) 0.0021(14) 0.0010(13)
C34 0.0506(17) 0.0531(17) 0.0591(17) 0.0005(14) 0.0084(14) 0.0016(14)
C35 0.0545(18) 0.0576(17) 0.0486(15) 0.0014(14) 0.0070(14) 0.0013(13)
C36 0.0528(19) 0.0538(17) 0.0594(17) -0.0007(14) -0.0019(14) 0.0020(14)
C37 0.0575(18) 0.0497(16) 0.0520(16) -0.0070(14) 0.0083(14) 0.0016(13)
C38 0.067(2) 0.068(2) 0.0534(17) -0.0148(17) 0.0042(15) 0.0026(15)
C39 0.085(3) 0.080(2) 0.0602(19) -0.029(2) 0.0132(18) -0.0120(18)
C40 0.096(3) 0.073(2) 0.084(3) -0.027(2) 0.037(2) -0.025(2)
C41 0.076(2) 0.062(2) 0.092(3) -0.0005(18) 0.025(2) -0.0069(19)
C42 0.0594(19) 0.0527(17) 0.0674(19) -0.0043(15) 0.0101(15) -0.0008(15)
O31 0.0551(14) 0.0694(15) 0.1020(18) 0.0078(12) -0.0103(13) -0.0142(13)
O1 0.0676(14) 0.0550(12) 0.0551(11) 0.0074(10) 0.0087(10) 0.0036(9)
C3 0.080(3) 0.063(2) 0.099(3) 0.0178(19) 0.021(2) 0.023(2)
O2 0.0602(13) 0.0646(13) 0.0567(11) -0.0027(10) 0.0057(10) -0.0121(10)
C4 0.069(2) 0.111(3) 0.076(2) 0.004(2) 0.0030(19) -0.042(2)
O3 0.0767(17) 0.108(2) 0.0711(15) 0.0280(15) 0.0213(13) 0.0161(14)
C5 0.095(3) 0.129(4) 0.092(3) 0.033(3) 0.018(3) -0.002(3)

loop_
_atom_type_symbol
_atom_type_description
_atom_type_scat_dispersion_real
_atom_type_scat_dispersion_imag
_atom_type_scat_source
C C 0.0033 0.0016 'International Tables Vol C Tables 4.2.6.8 and 6.1.1.4'
H H 0.0000 0.0000 'International Tables Vol C Tables 4.2.6.8 and 6.1.1.4'
N N 0.0061 0.0033 'International Tables Vol C Tables 4.2.6.8 and 6.1.1.4'
O O 0.0106 0.0060 'International Tables Vol C Tables 4.2.6.8 and 6.1.1.4'
S S 0.1246 0.1234 'International Tables Vol C Tables 4.2.6.8 and 6.1.1.4'
Ni Ni 0.3393 1.1124 'International Tables Vol C Tables 4.2.6.8 and 6.1.1.4'

loop_
_geom_angle_atom_site_label_1
_geom_angle_atom_site_label_2
_geom_angle_atom_site_label_3
_geom_angle
N2 Ni1 N1 175.96(10)
N2 Ni1 N31 92.09(10)
N1 Ni1 N31 90.85(10)
N2 Ni1 N11 90.95(10)
N1 Ni1 N11 91.66(9)
N31 Ni1 N11 93.10(9)
N2 Ni1 O1 90.70(10)
N1 Ni1 O1 86.56(9)
N31 Ni1 O1 89.25(9)
N11 Ni1 O1 177.08(8)
N2 Ni1 O2 88.77(10)
N1 Ni1 O2 88.15(9)
N31 Ni1 O2 176.81(9)
N11 Ni1 O2 89.96(9)
O1 Ni1 O2 87.67(8)
C1 N1 Ni1 171.3(2)
N1 C1 S1 179.4(3)
C2 N2 Ni1 172.8(3)
N2 C2 S2 179.2(3)
C11 N11 C15 117.0(3)
C11 N11 Ni1 121.87(19)
C15 N11 Ni1 120.7(2)
N11 C11 C12 123.3(3)
N11 C11 H11 118.3
C12 C11 H11 118.3
C13 C12 C11 119.1(3)
C13 C12 H12 120.5
C11 C12 H12 120.5
C12 C13 C14 117.9(3)
C12 C13 C16 123.0(3)
C14 C13 C16 119.0(3)
C15 C14 C13 119.5(3)
C15 C14 H14 120.2
C13 C14 H14 120.2
N11 C15 C14 123.0(3)
N11 C15 H15 118.5
C14 C15 H15 118.5
O11 C16 C17 121.9(3)
O11 C16 C13 118.0(3)
C17 C16 C13 120.1(3)
C22 C17 C18 119.8(3)
C22 C17 C16 121.5(3)
C18 C17 C16 118.6(3)
C19 C18 C17 119.6(3)
C19 C18 H18 120.2
C17 C18 H18 120.2
C20 C19 C18 120.3(3)
C20 C19 H19 119.9
C18 C19 H19 119.9
C19 C20 C21 120.3(3)
C19 C20 H20 119.8
C21 C20 H20 119.8
C20 C21 C22 119.7(3)
C20 C21 H21 120.1
C22 C21 H21 120.1
C17 C22 C21 120.2(3)
C17 C22 H22 119.9
C21 C22 H22 119.9
C31 N31 C35 116.6(3)
C31 N31 Ni1 123.5(2)
C35 N31 Ni1 119.82(19)
N31 C31 C32 123.9(3)
N31 C31 H31 118.0
C32 C31 H31 118.0
C31 C32 C33 119.1(3)
C31 C32 H32 120.4
C33 C32 H32 120.4
C34 C33 C32 117.1(3)
C34 C33 C36 119.6(3)
C32 C33 C36 123.2(3)
C35 C34 C33 119.9(3)
C35 C34 H34 120.0
C33 C34 H34 120.0
N31 C35 C34 123.4(3)
N31 C35 H35 118.3
C34 C35 H35 118.3
O31 C36 C37 122.2(3)
O31 C36 C33 117.5(3)
C37 C36 C33 120.2(3)
C42 C37 C38 119.5(3)
C42 C37 C36 121.7(3)
C38 C37 C36 118.8(3)
C39 C38 C37 120.2(4)
C39 C38 H38 119.9
C37 C38 H38 119.9
C38 C39 C40 120.3(4)
C38 C39 H39 119.8
C40 C39 H39 119.8
C41 C40 C39 120.3(4)
C41 C40 H40 119.9
C39 C40 H40 119.9
C40 C41 C42 119.5(4)
C40 C41 H41 120.2
C42 C41 H41 120.2
C37 C42 C41 120.2(3)
C37 C42 H42 119.9
C41 C42 H42 119.9
C3 O1 Ni1 128.6(2)
C3 O1 H1 114.5
Ni1 O1 H1 114.0
O1 C3 H3A 109.5
O1 C3 H3B 109.5
H3A C3 H3B 109.5
O1 C3 H3C 109.5
H3A C3 H3C 109.5
H3B C3 H3C 109.5
C4 O2 Ni1 125.3(2)
C4 O2 H2 112.4
Ni1 O2 H2 115.5
O2 C4 H4A 109.5
O2 C4 H4B 109.5
H4A C4 H4B 109.5
O2 C4 H4C 109.5
H4A C4 H4C 109.5
H4B C4 H4C 109.5
C5 O3 H3 106.0
O3 C5 H5A 109.5
O3 C5 H5B 109.5
H5A C5 H5B 109.5
O3 C5 H5C 109.5
H5A C5 H5C 109.5
H5B C5 H5C 109.5

loop_
_geom_bond_atom_site_label_1
_geom_bond_atom_site_label_2
_geom_bond_distance
Ni1 N2 2.009(3)
Ni1 N1 2.034(3)
Ni1 N31 2.092(2)
Ni1 N11 2.104(2)
Ni1 O1 2.108(2)
Ni1 O2 2.154(2)
N1 C1 1.158(4)
C1 S1 1.634(3)
N2 C2 1.170(4)
C2 S2 1.615(3)
N11 C11 1.345(4)
N11 C15 1.345(4)
C11 C12 1.378(4)
C11 H11 0.9500
C12 C13 1.378(4)
C12 H12 0.9500
C13 C14 1.397(4)
C13 C16 1.503(4)
C14 C15 1.364(4)
C14 H14 0.9500
C15 H15 0.9500
C16 O11 1.228(4)
C16 C17 1.479(4)
C17 C22 1.383(4)
C17 C18 1.389(5)
C18 C19 1.386(5)
C18 H18 0.9500
C19 C20 1.376(5)
C19 H19 0.9500
C20 C21 1.380(5)
C20 H20 0.9500
C21 C22 1.384(4)
C21 H21 0.9500
C22 H22 0.9500
N31 C31 1.335(4)
N31 C35 1.343(4)
C31 C32 1.369(4)
C31 H31 0.9500
C32 C33 1.392(4)
C32 H32 0.9500
C33 C34 1.388(4)
C33 C36 1.501(4)
C34 C35 1.362(4)
C34 H34 0.9500
C35 H35 0.9500
C36 O31 1.220(4)
C36 C37 1.478(4)
C37 C42 1.387(5)
C37 C38 1.394(4)
C38 C39 1.373(5)
C38 H38 0.9500
C39 C40 1.384(6)
C39 H39 0.9500
C40 C41 1.382(6)
C40 H40 0.9500
C41 C42 1.393(5)
C41 H41 0.9500
C42 H42 0.9500
O1 C3 1.417(4)
O1 H1 0.8401
C3 H3A 0.9800
C3 H3B 0.9800
C3 H3C 0.9800
O2 C4 1.424(4)
O2 H2 0.8400
C4 H4A 0.9800
C4 H4B 0.9800
C4 H4C 0.9800
O3 C5 1.418(5)
O3 H3 0.8402
C5 H5A 0.9800
C5 H5B 0.9800
C5 H5C 0.9800

loop_
_geom_hbond_atom_site_label_D
_geom_hbond_atom_site_label_H
_geom_hbond_atom_site_label_A
_geom_hbond_site_symmetry_A
_geom_hbond_distance_DH
_geom_hbond_distance_HA
_geom_hbond_distance_DA
_geom_hbond_angle_DHA
C32 H32 S2 3_665 0.95 3.01 3.865(3) 150.7
C34 H34 O11 1_455 0.95 2.50 3.406(4) 160.1
C35 H35 N1 . 0.95 2.65 3.113(4) 110.8
O1 H1 O3 . 0.84 1.83 2.643(3) 162.8
O2 H2 S1 2_655 0.84 2.44 3.246(2) 159.9
O3 H3 O11 2_655 0.84 1.98 2.808(3) 166.3

_cod_database_fobs_code 2242836
